data_2020420
loop_
_publ_author_name
'Raven, William'
'Joschko, Thomas'
'Kalf, Irmgard'
'Englert, Ulli'

_publ_section_title
;
 Hydrogen <i>versus</i> fluorine: effects on molecular structure and
 intermolecular interactions in a platinum isocyanate complex
;
_journal_coeditor_code YF3099
_journal_issue 3
_journal_name_full 'Acta Crystallographica Section C'
_journal_page_first 184
_journal_page_last 188
_journal_paper_doi 10.1107/S2053229616002382
_journal_volume 72
_journal_year 2016
_chemical_formula_iupac
;
[Pt (C8 H9 F N) (N C O) (C8 H10 F N)]
;
_chemical_formula_moiety 'C17 H19 F2 N3 O Pt'
_chemical_formula_sum 'C17 H19 F2 N3 O Pt'
_chemical_formula_weight 514.44
_chemical_name_common 2
_chemical_name_systematic
(<i>SP</i>-4-4)-(<i>R</i>)-[2-(1-Aminoethyl)-5-fluorophenyl-\k^2^<i>C</i>^1^,<i>N</i>][(<i>R</i>)-1-(4-fluorophenyl)ethylamine-\k<i>N</i>](isocyanato-\k<i>N</i>)platinum(II)
_space_group_crystal_system orthorhombic
_space_group_IT_number 19
_space_group_name_Hall 'P 2ac 2ab'
_space_group_name_H-M_alt 'P 21 21 21'
_symmetry_space_group_name_Hall 'P 2ac 2ab'
_symmetry_space_group_name_H-M 'P 21 21 21'
_atom_sites_solution_hydrogens mixed
_audit_creation_method SHELXL2014
_cell_angle_alpha 90
_cell_angle_beta 90
_cell_angle_gamma 90
_cell_formula_units_Z 4
_cell_length_a 4.5317(4)
_cell_length_b 12.6474(11)
_cell_length_c 28.675(3)
_cell_measurement_reflns_used 4450
_cell_measurement_temperature 100(2)
_cell_measurement_theta_max 26.87
_cell_measurement_theta_min 2.84
_cell_volume 1643.5(3)
_computing_cell_refinement
;
SMART (Bruker, 2001)
;
_computing_data_collection
;
SMART (Bruker, 2001)
;
_computing_data_reduction
;
SAINT (Bruker, 2009)
;
_computing_molecular_graphics
;
PLATON (Spek, 2009) and
<i>Mercury</i> (Macrae <i>et al.</i>, 2008)
;
_computing_publication_material
;
SHELXL2014 (Sheldrick, 2015)
;
_computing_structure_refinement
;
SHELXL2014 (Sheldrick, 2015)
;
_computing_structure_solution
;
SHELXS97 (Sheldrick, 2008)
;
_diffrn_ambient_temperature 100(2)
_diffrn_measured_fraction_theta_full 0.998
_diffrn_measured_fraction_theta_max 0.960
_diffrn_measurement_device_type 'Bruker SMART APEX CCD area-detector'
_diffrn_measurement_method /w
_diffrn_radiation_type MoK\a
_diffrn_radiation_wavelength 0.71073
_diffrn_reflns_av_R_equivalents 0.0625
_diffrn_reflns_limit_h_max 6
_diffrn_reflns_limit_h_min -6
_diffrn_reflns_limit_k_max 17
_diffrn_reflns_limit_k_min -18
_diffrn_reflns_limit_l_max 40
_diffrn_reflns_limit_l_min -39
_diffrn_reflns_number 24890
_diffrn_reflns_theta_full 25.242
_diffrn_reflns_theta_max 30.871
_diffrn_reflns_theta_min 2.671
_exptl_absorpt_coefficient_mu 8.568
_exptl_absorpt_correction_T_max 0.7461
_exptl_absorpt_correction_T_min 0.4438
_exptl_absorpt_correction_type multi-scan
_exptl_absorpt_process_details
;
(SADABS; Bruker, 2008)
;
_exptl_crystal_colour colourless
_exptl_crystal_density_diffrn 2.079
_exptl_crystal_description needle
_exptl_crystal_F_000 984
_exptl_crystal_size_max 0.380
_exptl_crystal_size_mid 0.060
_exptl_crystal_size_min 0.060
_refine_diff_density_max 1.491
_refine_diff_density_min -1.626
_refine_ls_abs_structure_details
;
Flack <i>x</i> parameter determined using 1800 quotients
[(I^+^) - (I^-^)]/[(I^+^) + (I^-^)] (Parsons & Flack, 2004)
;
_refine_ls_abs_structure_Flack -0.017(8)
_refine_ls_extinction_method none
_refine_ls_goodness_of_fit_ref 1.069
_refine_ls_hydrogen_treatment mixed
_refine_ls_matrix_type full
_refine_ls_number_parameters 231
_refine_ls_number_reflns 4902
_refine_ls_number_restraints 1
_refine_ls_restrained_S_all 1.069
_refine_ls_R_factor_all 0.0345
_refine_ls_R_factor_gt 0.0307
_refine_ls_shift/su_max 0.001
_refine_ls_shift/su_mean 0.000
_refine_ls_structure_factor_coef Fsqd
_refine_ls_weighting_details 'w = 1/[\s^2^(Fo^2^)+(0.0283P)^2^] where P=(Fo^2^+2Fc^2^)/3'
_refine_ls_weighting_scheme calc
_refine_ls_wR_factor_gt 0.0630
_refine_ls_wR_factor_ref 0.0645
_reflns_number_gt 4634
_reflns_number_total 4902
_reflns_threshold_expression I>2\s(I)
_cod_data_source_file yf3099sup1.cif
_cod_data_source_block 2
_cod_depositor_comments 'Adding full bibliography for 2020420.cif.'
_cod_original_cell_volume 1643.5(2)
_cod_database_code 2020420
_cod_database_fobs_code 2020420
_shelx_space_group_comment
;
The symmetry employed for this shelxl refinement is uniquely defined
by the following loop, which should always be used as a source of
symmetry information in preference to the above space-group names.
They are only intended as comments.
;
_shelx_estimated_absorpt_t_min 0.139
_shelx_estimated_absorpt_t_max 0.627
_shelxl_version_number 20.13

loop_
_space_group_symop_operation_xyz
'x, y, z'
'-x+1/2, -y, z+1/2'
'-x, y+1/2, -z+1/2'
'x+1/2, -y+1/2, -z'

loop_
_atom_site_type_symbol
_atom_site_label
_atom_site_fract_x
_atom_site_fract_y
_atom_site_fract_z
_atom_site_U_iso_or_equiv
_atom_site_adp_type
_atom_site_calc_flag
_atom_site_occupancy
Pt Pt1 0.69301(6) 0.90613(2) 0.08788(2) 0.01164(7) Uani d 1
F F1 1.2278(10) 1.2205(3) 0.18502(14) 0.0239(10) Uani d 1
F F2 1.6691(11) 0.4306(3) 0.21189(16) 0.0271(10) Uani d 1
O O1 0.6356(14) 0.5815(4) 0.04159(18) 0.0303(14) Uani d 1
N N1 0.3905(14) 0.9848(5) 0.0488(2) 0.0141(12) Uani d 1
H H1A 0.355(19) 0.953(6) 0.021(3) 0.021 Uiso d 1
H H1B 0.218(10) 0.975(6) 0.063(3) 0.021 Uiso d 1
N N2 1.0033(13) 0.8247(5) 0.1267(2) 0.0142(12) Uani d 1
H H2A 1.107(18) 0.784(6) 0.107(3) 0.021 Uiso d 1
H H2B 1.142(19) 0.871(6) 0.131(3) 0.021 Uiso d 1
N N3 0.5517(15) 0.7584(4) 0.0643(2) 0.0199(13) Uani d 1
C C1 0.7981(17) 1.0527(5) 0.1073(2) 0.0136(12) Uani d 1
C C2 0.6578(15) 1.1325(5) 0.0811(2) 0.0136(13) Uani d 1
C C3 0.7053(16) 1.2393(5) 0.0911(3) 0.0171(12) Uani d 1
H H3 0.6047 1.2917 0.0735 0.021 Uiso calc 1
C C4 0.8948(17) 1.2698(5) 0.1260(3) 0.0202(15) Uani d 1
H H4 0.9285 1.3424 0.1328 0.024 Uiso calc 1
C C5 1.0344(17) 1.1908(6) 0.1510(2) 0.0187(15) Uani d 1
C C6 0.9913(15) 1.0851(6) 0.1432(2) 0.0145(13) Uani d 1
H H6 1.0907 1.0340 0.1617 0.017 Uiso calc 1
C C7 0.4690(15) 1.0984(6) 0.0409(2) 0.0141(12) Uani d 1
H H7 0.2847 1.1418 0.0403 0.017 Uiso calc 1
C C8 0.6274(16) 1.1094(5) -0.0055(2) 0.0193(15) Uani d 1
H H8A 0.6794 1.1837 -0.0106 0.029 Uiso calc 1
H H8B 0.4977 1.0852 -0.0307 0.029 Uiso calc 1
H H8C 0.8074 1.0665 -0.0051 0.029 Uiso calc 1
C C9 1.0954(16) 0.6742(5) 0.1803(2) 0.0147(13) Uani d 1
C C10 1.2236(16) 0.6662(5) 0.2245(2) 0.0161(14) Uani d 1
H H10 1.1803 0.7183 0.2473 0.019 Uiso calc 1
C C11 1.4112(16) 0.5844(6) 0.2356(2) 0.0194(14) Uani d 1
H H11 1.4928 0.5789 0.2660 0.023 Uiso calc 1
C C12 1.4787(16) 0.5104(6) 0.2016(3) 0.0189(15) Uani d 1
C C13 1.3570(15) 0.5146(5) 0.1575(2) 0.0175(15) Uani d 1
H H13 1.4054 0.4632 0.1345 0.021 Uiso calc 1
C C14 1.1612(15) 0.5965(6) 0.1476(2) 0.0173(13) Uani d 1
H H14 1.0703 0.5994 0.1178 0.021 Uiso calc 1
C C15 0.8826(15) 0.7616(5) 0.1671(2) 0.0138(13) Uani d 1
H H15 0.6944 0.7278 0.1566 0.017 Uiso calc 1
C C16 0.808(2) 0.8389(5) 0.2060(2) 0.0191(13) Uani d 1
H H16A 0.7324 0.7999 0.2330 0.029 Uiso calc 1
H H16B 0.6585 0.8889 0.1951 0.029 Uiso calc 1
H H16C 0.9868 0.8777 0.2151 0.029 Uiso calc 1
C C17 0.5954(17) 0.6717(6) 0.0531(2) 0.0168(14) Uani d 1

loop_
_atom_site_aniso_label
_atom_site_aniso_U_11
_atom_site_aniso_U_22
_atom_site_aniso_U_33
_atom_site_aniso_U_12
_atom_site_aniso_U_13
_atom_site_aniso_U_23
Pt1 0.01143(11) 0.01269(10) 0.01080(10) -0.00039(11) 0.00045(10) 0.00051(10)
F1 0.029(3) 0.026(2) 0.0168(19) -0.007(2) -0.0039(18) -0.0037(17)
F2 0.025(2) 0.024(2) 0.032(2) 0.010(2) -0.004(2) 0.0052(17)
O1 0.046(4) 0.019(3) 0.026(3) -0.001(3) 0.008(3) -0.004(2)
N1 0.018(3) 0.013(3) 0.012(3) -0.003(2) -0.002(2) 0.002(2)
N2 0.014(3) 0.015(3) 0.014(3) 0.000(2) -0.001(2) 0.000(2)
N3 0.019(3) 0.018(3) 0.023(3) -0.002(2) 0.000(3) 0.001(2)
C1 0.011(3) 0.016(3) 0.013(3) -0.001(3) 0.007(3) 0.000(2)
C2 0.011(3) 0.014(3) 0.016(3) 0.002(2) 0.005(3) -0.001(2)
C3 0.014(3) 0.012(3) 0.026(3) 0.006(3) 0.005(4) 0.004(3)
C4 0.019(4) 0.013(3) 0.029(4) -0.006(3) 0.005(3) -0.003(3)
C5 0.016(4) 0.025(4) 0.014(3) -0.007(3) 0.001(3) -0.005(3)
C6 0.014(3) 0.017(3) 0.012(3) -0.001(3) -0.001(2) 0.002(3)
C7 0.012(3) 0.012(3) 0.018(3) 0.000(3) 0.000(2) -0.001(3)
C8 0.024(4) 0.020(3) 0.014(3) -0.005(3) 0.000(3) 0.003(3)
C9 0.013(3) 0.016(3) 0.015(3) -0.005(3) -0.001(3) 0.002(2)
C10 0.017(4) 0.019(3) 0.012(3) -0.003(3) 0.001(3) -0.001(2)
C11 0.025(3) 0.022(3) 0.011(3) -0.002(3) -0.004(3) 0.003(3)
C12 0.015(4) 0.020(3) 0.021(4) -0.001(3) -0.003(3) 0.006(3)
C13 0.017(4) 0.017(3) 0.019(3) 0.001(3) 0.002(3) -0.002(3)
C14 0.019(4) 0.017(3) 0.015(3) -0.004(4) -0.005(3) 0.002(3)
C15 0.014(4) 0.015(3) 0.012(3) -0.004(2) 0.002(2) 0.000(2)
C16 0.026(4) 0.016(3) 0.015(3) 0.002(3) -0.003(3) -0.001(2)
C17 0.020(4) 0.021(3) 0.010(3) -0.005(3) 0.000(3) -0.001(3)

loop_
_atom_type_symbol
_atom_type_description
_atom_type_scat_dispersion_real
_atom_type_scat_dispersion_imag
_atom_type_scat_source
C C 0.0033 0.0016 'International Tables Vol C Tables 4.2.6.8 and 6.1.1.4'
H H 0.0000 0.0000 'International Tables Vol C Tables 4.2.6.8 and 6.1.1.4'
N N 0.0061 0.0033 'International Tables Vol C Tables 4.2.6.8 and 6.1.1.4'
O O 0.0106 0.0060 'International Tables Vol C Tables 4.2.6.8 and 6.1.1.4'
F F 0.0171 0.0103 'International Tables Vol C Tables 4.2.6.8 and 6.1.1.4'
Pt Pt -1.7033 8.3905 'International Tables Vol C Tables 4.2.6.8 and 6.1.1.4'

loop_
_geom_angle_atom_site_label_1
_geom_angle_atom_site_label_2
_geom_angle_atom_site_label_3
_geom_angle
C1 Pt1 N1 82.0(3)
C1 Pt1 N2 98.6(3)
N1 Pt1 N2 179.0(2)
C1 Pt1 N3 174.9(3)
N1 Pt1 N3 93.0(2)
N2 Pt1 N3 86.4(2)
C7 N1 Pt1 113.1(4)
C7 N1 H1A 110(5)
Pt1 N1 H1A 113(5)
C7 N1 H1B 114(5)
Pt1 N1 H1B 106(5)
H1A N1 H1B 100(7)
C15 N2 Pt1 115.5(4)
C15 N2 H2A 111(5)
Pt1 N2 H2A 108(5)
C15 N2 H2B 121(5)
Pt1 N2 H2B 103(5)
H2A N2 H2B 95(7)
C17 N3 Pt1 152.1(6)
C2 C1 C6 117.5(6)
C2 C1 Pt1 114.1(5)
C6 C1 Pt1 128.5(5)
C3 C2 C1 120.7(6)
C3 C2 C7 121.7(6)
C1 C2 C7 117.5(6)
C4 C3 C2 121.2(6)
C4 C3 H3 119.4
C2 C3 H3 119.4
C3 C4 C5 117.4(6)
C3 C4 H4 121.3
C5 C4 H4 121.3
F1 C5 C6 118.5(6)
F1 C5 C4 117.7(6)
C6 C5 C4 123.7(7)
C5 C6 C1 119.4(6)
C5 C6 H6 120.3
C1 C6 H6 120.3
N1 C7 C2 107.2(5)
N1 C7 C8 109.4(5)
C2 C7 C8 112.2(6)
N1 C7 H7 109.3
C2 C7 H7 109.3
C8 C7 H7 109.3
C7 C8 H8A 109.5
C7 C8 H8B 109.5
H8A C8 H8B 109.5
C7 C8 H8C 109.5
H8A C8 H8C 109.5
H8B C8 H8C 109.5
C14 C9 C10 118.1(6)
C14 C9 C15 118.8(6)
C10 C9 C15 123.0(6)
C11 C10 C9 121.5(6)
C11 C10 H10 119.3
C9 C10 H10 119.3
C10 C11 C12 118.7(6)
C10 C11 H11 120.6
C12 C11 H11 120.6
F2 C12 C13 118.7(6)
F2 C12 C11 119.2(6)
C13 C12 C11 122.0(7)
C12 C13 C14 118.0(6)
C12 C13 H13 121.0
C14 C13 H13 121.0
C9 C14 C13 121.6(6)
C9 C14 H14 119.2
C13 C14 H14 119.2
N2 C15 C9 110.3(5)
N2 C15 C16 107.7(5)
C9 C15 C16 115.1(6)
N2 C15 H15 107.8
C9 C15 H15 107.8
C16 C15 H15 107.8
C15 C16 H16A 109.5
C15 C16 H16B 109.5
H16A C16 H16B 109.5
C15 C16 H16C 109.5
H16A C16 H16C 109.5
H16B C16 H16C 109.5
N3 C17 O1 178.9(9)

loop_
_geom_bond_atom_site_label_1
_geom_bond_atom_site_label_2
_geom_bond_distance
Pt1 C1 1.994(6)
Pt1 N1 2.031(6)
Pt1 N2 2.069(6)
Pt1 N3 2.088(6)
F1 C5 1.364(8)
F2 C12 1.360(8)
O1 C17 1.201(8)
N1 C7 1.498(9)
N1 H1A 0.89(8)
N1 H1B 0.89(3)
N2 C15 1.508(8)
N2 H2A 0.89(8)
N2 H2B 0.87(9)
N3 C17 1.160(9)
C1 C2 1.411(9)
C1 C6 1.411(9)
C2 C3 1.398(8)
C2 C7 1.498(9)
C3 C4 1.374(10)
C3 H3 0.9500
C4 C5 1.383(10)
C4 H4 0.9500
C5 C6 1.370(10)
C6 H6 0.9500
C7 C8 1.518(9)
C7 H7 1.0000
C8 H8A 0.9800
C8 H8B 0.9800
C8 H8C 0.9800
C9 C14 1.391(9)
C9 C10 1.396(9)
C9 C15 1.516(9)
C10 C11 1.376(10)
C10 H10 0.9500
C11 C12 1.387(10)
C11 H11 0.9500
C12 C13 1.382(9)
C13 C14 1.393(10)
C13 H13 0.9500
C14 H14 0.9500
C15 C16 1.522(9)
C15 H15 1.0000
C16 H16A 0.9800
C16 H16B 0.9800
C16 H16C 0.9800

loop_
_geom_hbond_atom_site_label_D
_geom_hbond_atom_site_label_H
_geom_hbond_atom_site_label_A
_geom_hbond_site_symmetry_A
_geom_hbond_distance_DH
_geom_hbond_distance_HA
_geom_hbond_distance_DA
_geom_hbond_angle_DHA
_geom_hbond_publ_flag
N1 H1A O1 4_465 0.91(8) 2.10(9) 2.959(8) 158(7) yes
N2 H2A N3 1_655 0.90(8) 2.38(8) 3.175(9) 148(6) yes
C11 H11 F1 3_845 0.95 2.604 3.289(8) 129 yes
C16 H16A F1 3_745 0.98 2.563 3.469(7) 154 yes

loop_
_geom_torsion_atom_site_label_1
_geom_torsion_atom_site_label_2
_geom_torsion_atom_site_label_3
_geom_torsion_atom_site_label_4
_geom_torsion
C6 C1 C2 C3 -1.4(10)
Pt1 C1 C2 C3 178.8(5)
C6 C1 C2 C7 175.8(6)
Pt1 C1 C2 C7 -4.0(8)
C1 C2 C3 C4 1.6(11)
C7 C2 C3 C4 -175.5(6)
C2 C3 C4 C5 -0.5(11)
C3 C4 C5 F1 178.6(6)
C3 C4 C5 C6 -0.8(11)
F1 C5 C6 C1 -178.3(6)
C4 C5 C6 C1 1.0(11)
C2 C1 C6 C5 0.1(10)
Pt1 C1 C6 C5 179.9(5)
Pt1 N1 C7 C2 -26.7(6)
Pt1 N1 C7 C8 95.2(5)
C3 C2 C7 N1 -162.9(6)
C1 C2 C7 N1 19.9(8)
C3 C2 C7 C8 76.9(8)
C1 C2 C7 C8 -100.3(7)
C14 C9 C10 C11 0.3(10)
C15 C9 C10 C11 178.6(6)
C9 C10 C11 C12 1.7(11)
C10 C11 C12 F2 178.5(6)
C10 C11 C12 C13 -1.9(11)
F2 C12 C13 C14 179.6(6)
C11 C12 C13 C14 0.0(11)
C10 C9 C14 C13 -2.2(10)
C15 C9 C14 C13 179.4(6)
C12 C13 C14 C9 2.1(10)
Pt1 N2 C15 C9 157.4(4)
Pt1 N2 C15 C16 -76.2(6)
C14 C9 C15 N2 -61.7(8)
C10 C9 C15 N2 120.0(7)
C14 C9 C15 C16 176.2(6)
C10 C9 C15 C16 -2.1(10)
